data_4084027
loop_
_publ_author_name
'Turner, Zo\"e R.'
'Buffet, Jean-Charles'
'O&#x2019;Hare, Dermot'

_publ_section_title
;
 Chiral Group 4 Cyclopentadienyl Complexes and Their Use in Polymerization
 of Lactide Monomers
;
_journal_issue 14
_journal_name_full Organometallics
_journal_page_first 3891
_journal_paper_doi 10.1021/om500634a
_journal_volume 33
_journal_year 2014
_chemical_absolute_configuration unk
_chemical_formula_moiety 'C28 H38 Cl6 Hf2'
_chemical_formula_sum 'C28 H38 Cl6 Hf2'
_chemical_formula_weight 944.26
_chemical_name_systematic
;
 ?
;
_space_group_IT_number 4
_symmetry_cell_setting monoclinic
_symmetry_space_group_name_Hall 'P 2yb'
_symmetry_space_group_name_H-M 'P 1 21 1'
_atom_sites_solution_hydrogens geom
_atom_sites_solution_primary direct
_atom_sites_solution_secondary difmap
_audit_creation_method SHELXL-97
_cell_angle_alpha 90.00
_cell_angle_beta 112.4950(10)
_cell_angle_gamma 90.00
_cell_formula_units_Z 2
_cell_length_a 8.7904(2)
_cell_length_b 17.5730(4)
_cell_length_c 11.0616(3)
_cell_measurement_reflns_used 3613
_cell_measurement_temperature 150(2)
_cell_measurement_theta_max 27.485
_cell_measurement_theta_min 5.097
_cell_volume 1578.71(7)
_computing_cell_refinement 'HKL Scalepack (Otwinowski & Minor 1997)'
_computing_data_collection 'Collect (Nonius BV, 1997-2000)'
_computing_data_reduction 'HKL Denzo and Scalepack (Otwinowski & Minor 1997)'
_computing_molecular_graphics 'Ortep-3 for Windows (Farrugia, 1997)'
_computing_publication_material 'WinGX publication routines (Farrugia, 1999)'
_computing_structure_refinement 'SHELXL-97 (Sheldrick, 2008)'
_computing_structure_solution 'SIR92 (Giacovazzo et al, 1993)'
_diffrn_ambient_temperature 150(2)
_diffrn_detector_area_resol_mean 9
_diffrn_measured_fraction_theta_full 0.990
_diffrn_measured_fraction_theta_max 0.990
_diffrn_measurement_device '95mm CCD camera on \k-goniostat'
_diffrn_measurement_device_type KappaCCD
_diffrn_measurement_method CCD
_diffrn_radiation_monochromator 'horizonally mounted graphite crystal'
_diffrn_radiation_source 'fine-focus sealed tube'
_diffrn_radiation_type MoK\a
_diffrn_radiation_wavelength 0.71073
_diffrn_reflns_av_R_equivalents 0.0000
_diffrn_reflns_av_sigmaI/netI 0.0803
_diffrn_reflns_limit_h_max 11
_diffrn_reflns_limit_h_min -11
_diffrn_reflns_limit_k_max 22
_diffrn_reflns_limit_k_min -22
_diffrn_reflns_limit_l_max 14
_diffrn_reflns_limit_l_min -14
_diffrn_reflns_number 7018
_diffrn_reflns_theta_full 27.49
_diffrn_reflns_theta_max 27.49
_diffrn_reflns_theta_min 5.12
_exptl_absorpt_coefficient_mu 7.096
_exptl_absorpt_correction_T_max 1.0000
_exptl_absorpt_correction_T_min 0.625
_exptl_absorpt_correction_type multi-scan
_exptl_absorpt_process_details
;
Multi-scan from symmetry-related measurements using
Sortav (Blessing 1995)
;
_exptl_crystal_colour yellow
_exptl_crystal_density_diffrn 1.986
_exptl_crystal_density_method 'not measured'
_exptl_crystal_description shard
_exptl_crystal_F_000 904
_exptl_crystal_size_max 0.29
_exptl_crystal_size_mid 0.21
_exptl_crystal_size_min 0.18
_refine_diff_density_max 2.154
_refine_diff_density_min -2.044
_refine_diff_density_rms 0.237
_refine_ls_abs_structure_details 'Flack H D (1983), Acta Cryst. A39, 876-881, 3307 Friedel Pairs'
_refine_ls_abs_structure_Flack 0.107(15)
_refine_ls_extinction_method none
_refine_ls_goodness_of_fit_ref 1.055
_refine_ls_hydrogen_treatment constr
_refine_ls_matrix_type full
_refine_ls_number_parameters 296
_refine_ls_number_reflns 7018
_refine_ls_number_restraints 1
_refine_ls_restrained_S_all 1.054
_refine_ls_R_factor_all 0.0792
_refine_ls_R_factor_gt 0.0514
_refine_ls_shift/su_max 0.000
_refine_ls_shift/su_mean 0.000
_refine_ls_structure_factor_coef Fsqd
_refine_ls_weighting_details 'calc w=1/[\s^2^(Fo^2^)+(0.0620P)^2^+2.7593P] where P=(Fo^2^+2Fc^2^)/3'
_refine_ls_weighting_scheme calc
_refine_ls_wR_factor_gt 0.1051
_refine_ls_wR_factor_ref 0.1184
_reflns_number_gt 5647
_reflns_number_total 7018
_reflns_threshold_expression >2\s(I)
_cod_data_source_file om500634a_si_002.cif
_cod_data_source_block 008ZRT12
_cod_depositor_comments 'Adding full bibliography for 4084025--4084027.cif.'
_cod_original_sg_symbol_H-M 'P 21'
_cod_database_code 4084027

loop_
_symmetry_equiv_pos_as_xyz
'x, y, z'
'-x, y+1/2, -z'

loop_
_atom_site_label
_atom_site_type_symbol
_atom_site_fract_x
_atom_site_fract_y
_atom_site_fract_z
_atom_site_U_iso_or_equiv
_atom_site_adp_type
_atom_site_occupancy
_atom_site_symmetry_multiplicity
_atom_site_calc_flag
_atom_site_refinement_flags
C1 C 0.8655(15) 0.3197(7) 0.4523(12) 0.0289(10) Uani 1 1 d .
H1 H 0.8576 0.3334 0.3623 0.035 Uiso 1 1 calc R
C1A C 0.0469(14) 0.1882(7) -0.0597(11) 0.027(3) Uani 1 1 d .
H1A H 0.0594 0.1692 0.0288 0.032 Uiso 1 1 calc R
C2 C 0.8031(15) 0.2379(7) 0.4560(12) 0.0289(10) Uani 1 1 d .
C2A C 0.0673(15) 0.2719(6) -0.0560(12) 0.026(3) Uani 1 1 d .
C3 C 0.8617(15) 0.1650(7) 0.4547(12) 0.0289(10) Uani 1 1 d .
C3A C -0.0148(12) 0.3392(8) -0.0564(12) 0.033(3) Uani 1 1 d .
C4 C 0.7418(15) 0.1169(7) 0.4867(12) 0.0289(10) Uani 1 1 d .
C4A C 0.0737(15) 0.4019(7) -0.0833(12) 0.031(3) Uani 1 1 d .
C5 C 0.6224(14) 0.1632(7) 0.5094(11) 0.0289(10) Uani 1 1 d .
C5A C 0.2125(14) 0.3707(7) -0.1037(12) 0.027(3) Uani 1 1 d .
C6 C 0.6665(15) 0.2402(7) 0.4910(12) 0.0289(10) Uani 1 1 d .
C6A C 0.2080(15) 0.2908(7) -0.0870(11) 0.024(3) Uani 1 1 d .
C7 C 0.6319(15) 0.3203(7) 0.5111(12) 0.0289(10) Uani 1 1 d .
C7A C 0.2815(15) 0.2199(7) -0.1095(11) 0.028(3) Uani 1 1 d .
C8 C 0.7391(14) 0.3640(7) 0.4889(11) 0.0289(10) Uani 1 1 d .
C8A C 0.1949(15) 0.1599(7) -0.0935(11) 0.030(3) Uani 1 1 d .
C9 C 1.0389(18) 0.3294(9) 0.5510(16) 0.057(5) Uani 1 1 d .
H9A H 1.0428 0.3168 0.6384 0.086 Uiso 1 1 calc R
H9B H 1.0740 0.3822 0.5498 0.086 Uiso 1 1 calc R
H9C H 1.1127 0.2953 0.5288 0.086 Uiso 1 1 calc R
C9A C -0.1187(16) 0.1633(7) -0.1605(13) 0.039(3) Uani 1 1 d .
H9A1 H -0.2072 0.1843 -0.1373 0.059 Uiso 1 1 calc R
H9A2 H -0.1252 0.1076 -0.1622 0.059 Uiso 1 1 calc R
H9A3 H -0.1303 0.1821 -0.2471 0.059 Uiso 1 1 calc R
C10 C 1.0075(16) 0.1366(9) 0.4341(18) 0.056(5) Uani 1 1 d .
H10A H 1.0459 0.1754 0.3888 0.084 Uiso 1 1 calc R
H10B H 0.9785 0.0902 0.3809 0.084 Uiso 1 1 calc R
H10C H 1.0952 0.1252 0.5189 0.084 Uiso 1 1 calc R
C10A C -0.1798(13) 0.3478(8) -0.0434(13) 0.035(3) Uani 1 1 d .
H10D H -0.2687 0.3429 -0.1298 0.053 Uiso 1 1 calc R
H10E H -0.1858 0.3980 -0.0068 0.053 Uiso 1 1 calc R
H10F H -0.1913 0.3082 0.0148 0.053 Uiso 1 1 calc R
C11 C 0.761(2) 0.0325(8) 0.5080(16) 0.065(6) Uani 1 1 d .
H11A H 0.8389 0.0222 0.5972 0.098 Uiso 1 1 calc R
H11B H 0.8016 0.0102 0.4451 0.098 Uiso 1 1 calc R
H11C H 0.6536 0.0101 0.4956 0.098 Uiso 1 1 calc R
C11A C 0.0206(18) 0.4847(7) -0.0997(16) 0.045(4) Uani 1 1 d .
H11D H 0.1164 0.5172 -0.0859 0.067 Uiso 1 1 calc R
H11E H -0.0272 0.4976 -0.0355 0.067 Uiso 1 1 calc R
H11F H -0.0617 0.4927 -0.1882 0.067 Uiso 1 1 calc R
C12 C 0.4943(17) 0.1359(8) 0.5519(13) 0.041(4) Uani 1 1 d .
H12A H 0.5452 0.1135 0.6394 0.061 Uiso 1 1 calc R
H12B H 0.4277 0.0973 0.4904 0.061 Uiso 1 1 calc R
H12C H 0.4238 0.1786 0.5545 0.061 Uiso 1 1 calc R
C12A C 0.3363(18) 0.4162(8) -0.1403(15) 0.042(3) Uani 1 1 d .
H12D H 0.4478 0.3976 -0.0897 0.062 Uiso 1 1 calc R
H12E H 0.3287 0.4701 -0.1209 0.062 Uiso 1 1 calc R
H12F H 0.3119 0.4100 -0.2340 0.062 Uiso 1 1 calc R
C13 C 0.4950(16) 0.3425(8) 0.5589(13) 0.042(3) Uani 1 1 d .
H13A H 0.5081 0.3960 0.5860 0.063 Uiso 1 1 calc R
H13B H 0.5024 0.3104 0.6333 0.063 Uiso 1 1 calc R
H13C H 0.3874 0.3353 0.4878 0.063 Uiso 1 1 calc R
C13A C 0.4221(15) 0.2186(8) -0.1551(13) 0.032(3) Uani 1 1 d .
H13D H 0.4503 0.1657 -0.1657 0.049 Uiso 1 1 calc R
H13E H 0.5178 0.2440 -0.0902 0.049 Uiso 1 1 calc R
H13F H 0.3897 0.2452 -0.2391 0.049 Uiso 1 1 calc R
C14 C 0.750(2) 0.4509(8) 0.4977(18) 0.066(5) Uani 1 1 d .
H14A H 0.7458 0.4717 0.4144 0.099 Uiso 1 1 calc R
H14B H 0.8533 0.4658 0.5679 0.099 Uiso 1 1 calc R
H14C H 0.6569 0.4707 0.5164 0.099 Uiso 1 1 calc R
C14A C 0.2142(19) 0.0781(8) -0.1162(15) 0.044(4) Uani 1 1 d .
H14D H 0.1233 0.0615 -0.1958 0.066 Uiso 1 1 calc R
H14E H 0.2130 0.0485 -0.0414 0.066 Uiso 1 1 calc R
H14F H 0.3190 0.0700 -0.1262 0.066 Uiso 1 1 calc R
Cl1 Cl 0.7221(5) 0.1441(2) 0.1408(4) 0.0435(8) Uani 1 1 d .
Cl1A Cl 0.0877(4) 0.3829(2) 0.2458(4) 0.0419(8) Uani 1 1 d .
Cl2 Cl 0.4353(4) 0.05707(18) 0.2356(4) 0.0408(8) Uani 1 1 d .
Cl2A Cl 0.3845(4) 0.47362(17) 0.1745(4) 0.0400(8) Uani 1 1 d .
Cl3 Cl 0.2910(3) 0.22644(16) 0.2525(3) 0.0264(6) Uani 1 1 d .
Cl3A Cl 0.5506(3) 0.30719(16) 0.1671(3) 0.0248(6) Uani 1 1 d .
Hf1 Hf 0.57655(5) 0.17602(2) 0.27587(4) 0.02335(13) Uani 1 1 d .
Hf1A Hf 0.25624(5) 0.35186(2) 0.12736(4) 0.02301(13) Uani 1 1 d .

loop_
_atom_site_aniso_label
_atom_site_aniso_U_11
_atom_site_aniso_U_22
_atom_site_aniso_U_33
_atom_site_aniso_U_23
_atom_site_aniso_U_13
_atom_site_aniso_U_12
C1 0.031(2) 0.028(2) 0.022(2) 0.0004(18) 0.0048(18) 0.0025(18)
C1A 0.027(6) 0.029(7) 0.023(6) -0.005(5) 0.008(5) -0.010(5)
C2 0.031(2) 0.028(2) 0.022(2) 0.0004(18) 0.0048(18) 0.0025(18)
C2A 0.030(6) 0.024(6) 0.029(7) -0.001(5) 0.014(5) 0.000(5)
C3 0.031(2) 0.028(2) 0.022(2) 0.0004(18) 0.0048(18) 0.0025(18)
C3A 0.011(5) 0.044(8) 0.034(7) 0.001(6) -0.003(5) 0.000(5)
C4 0.031(2) 0.028(2) 0.022(2) 0.0004(18) 0.0048(18) 0.0025(18)
C4A 0.029(6) 0.025(6) 0.026(7) 0.010(5) -0.003(5) 0.000(5)
C5 0.031(2) 0.028(2) 0.022(2) 0.0004(18) 0.0048(18) 0.0025(18)
C5A 0.022(5) 0.033(7) 0.026(6) 0.005(5) 0.009(5) -0.003(5)
C6 0.031(2) 0.028(2) 0.022(2) 0.0004(18) 0.0048(18) 0.0025(18)
C6A 0.038(7) 0.020(6) 0.013(6) -0.006(4) 0.009(5) -0.010(5)
C7 0.031(2) 0.028(2) 0.022(2) 0.0004(18) 0.0048(18) 0.0025(18)
C7A 0.031(6) 0.032(6) 0.016(6) -0.002(5) 0.005(5) -0.002(5)
C8 0.031(2) 0.028(2) 0.022(2) 0.0004(18) 0.0048(18) 0.0025(18)
C8A 0.043(7) 0.031(7) 0.015(6) -0.001(5) 0.008(5) -0.010(5)
C9 0.047(9) 0.055(10) 0.057(10) 0.000(8) 0.006(8) -0.028(7)
C9A 0.042(7) 0.027(7) 0.042(8) -0.001(6) 0.009(6) -0.008(6)
C10 0.024(7) 0.056(9) 0.085(13) 0.004(9) 0.016(8) 0.020(7)
C10A 0.016(5) 0.035(6) 0.049(8) -0.006(7) 0.007(5) -0.002(6)
C11 0.078(12) 0.030(7) 0.047(10) -0.004(7) -0.021(8) 0.021(8)
C11A 0.043(8) 0.031(7) 0.059(10) 0.007(7) 0.017(7) 0.009(6)
C12 0.044(8) 0.039(8) 0.033(8) 0.002(6) 0.009(6) -0.023(6)
C12A 0.051(8) 0.038(8) 0.042(9) -0.002(6) 0.025(7) -0.003(6)
C13 0.046(7) 0.038(8) 0.040(8) -0.012(7) 0.013(6) -0.001(7)
C13A 0.036(7) 0.037(7) 0.032(7) -0.003(6) 0.021(6) 0.003(6)
C14 0.082(13) 0.027(8) 0.065(12) 0.009(7) 0.001(10) -0.016(8)
C14A 0.047(8) 0.032(7) 0.044(9) -0.001(6) 0.008(7) -0.005(6)
Cl1 0.056(2) 0.0391(18) 0.046(2) 0.0033(15) 0.0316(18) 0.0155(16)
Cl1A 0.0401(18) 0.054(2) 0.0382(19) -0.0039(16) 0.0220(15) 0.0095(15)
Cl2 0.048(2) 0.0224(15) 0.043(2) -0.0051(14) 0.0078(16) -0.0087(14)
Cl2A 0.0418(18) 0.0197(14) 0.048(2) -0.0068(14) 0.0050(16) -0.0047(13)
Cl3 0.0204(13) 0.0296(14) 0.0286(16) 0.0058(12) 0.0086(12) -0.0016(11)
Cl3A 0.0233(13) 0.0239(14) 0.0266(15) 0.0032(12) 0.0090(11) -0.0016(11)
Hf1 0.0267(2) 0.0190(2) 0.0241(3) -0.0015(2) 0.0095(2) 0.0006(2)
Hf1A 0.0233(2) 0.0225(2) 0.0219(3) -0.0018(2) 0.00705(19) 0.0006(2)

loop_
_atom_type_symbol
_atom_type_description
_atom_type_scat_dispersion_real
_atom_type_scat_dispersion_imag
_atom_type_scat_source
C C 0.0033 0.0016 'International Tables Vol C Tables 4.2.6.8 and 6.1.1.4'
H H 0.0000 0.0000 'International Tables Vol C Tables 4.2.6.8 and 6.1.1.4'
Cl Cl 0.1484 0.1585 'International Tables Vol C Tables 4.2.6.8 and 6.1.1.4'
Hf Hf -0.5830 6.1852 'International Tables Vol C Tables 4.2.6.8 and 6.1.1.4'

loop_
_geom_angle_atom_site_label_1
_geom_angle_atom_site_label_2
_geom_angle_atom_site_label_3
_geom_angle
C9 C1 C8 112.7(11)
C9 C1 C2 110.9(11)
C8 C1 C2 99.5(10)
C2A C1A C9A 112.2(10)
C2A C1A C8A 102.6(9)
C9A C1A C8A 112.5(10)
C3 C2 C6 113.1(12)
C3 C2 C1 136.4(12)
C6 C2 C1 109.4(11)
C3 C2 Hf1 76.8(7)
C6 C2 Hf1 73.9(7)
C1 C2 Hf1 125.1(8)
C3A C2A C6A 107.2(10)
C3A C2A C1A 142.3(12)
C6A C2A C1A 109.2(10)
C3A C2A Hf1A 72.9(7)
C6A C2A Hf1A 72.5(6)
C1A C2A Hf1A 128.0(8)
C2 C3 C10 131.7(13)
C2 C3 C4 102.8(11)
C10 C3 C4 125.4(12)
C2 C3 Hf1 71.1(7)
C10 C3 Hf1 124.3(10)
C4 C3 Hf1 69.6(6)
C2A C3A C4A 109.3(11)
C2A C3A C10A 126.9(12)
C4A C3A C10A 123.6(12)
C2A C3A Hf1A 74.8(7)
C4A C3A Hf1A 71.1(6)
C10A C3A Hf1A 124.5(9)
C5 C4 C3 110.7(11)
C5 C4 C11 125.5(14)
C3 C4 C11 123.4(13)
C5 C4 Hf1 73.6(7)
C3 C4 Hf1 75.6(7)
C11 C4 Hf1 123.8(9)
C5A C4A C3A 107.4(10)
C5A C4A C11A 126.1(12)
C3A C4A C11A 126.2(12)
C5A C4A Hf1A 73.9(7)
C3A C4A Hf1A 74.8(6)
C11A C4A Hf1A 121.4(9)
C4 C5 C6 104.8(11)
C4 C5 C12 125.6(12)
C6 C5 C12 129.5(12)
C4 C5 Hf1 72.8(7)
C6 C5 Hf1 73.3(7)
C12 C5 Hf1 122.1(8)
C6A C5A C4A 106.9(11)
C6A C5A C12A 127.7(12)
C4A C5A C12A 125.4(11)
C6A C5A Hf1A 74.4(7)
C4A C5A Hf1A 72.0(7)
C12A C5A Hf1A 120.2(8)
C2 C6 C5 108.6(11)
C2 C6 C7 108.6(11)
C5 C6 C7 142.3(12)
C2 C6 Hf1 73.3(7)
C5 C6 Hf1 72.8(7)
C7 C6 Hf1 124.9(8)
C5A C6A C2A 109.2(11)
C5A C6A C7A 141.4(12)
C2A C6A C7A 108.5(10)
C5A C6A Hf1A 72.2(7)
C2A C6A Hf1A 73.9(7)
C7A C6A Hf1A 127.1(8)
C8 C7 C6 109.0(11)
C8 C7 C13 129.0(12)
C6 C7 C13 121.9(11)
C8A C7A C6A 109.5(11)
C8A C7A C13A 127.5(11)
C6A C7A C13A 122.8(11)
C7 C8 C14 127.1(13)
C7 C8 C1 113.5(11)
C14 C8 C1 119.4(13)
C7A C8A C14A 129.0(13)
C7A C8A C1A 110.2(10)
C14A C8A C1A 120.6(11)
Hf1A Cl3 Hf1 105.09(10)
Hf1 Cl3A Hf1A 104.89(10)
Cl1 Hf1 Cl2 92.45(13)
Cl1 Hf1 C4 103.4(3)
Cl2 Hf1 C4 83.3(3)
Cl1 Hf1 C2 98.6(3)
Cl2 Hf1 C2 137.7(3)
C4 Hf1 C2 54.4(4)
Cl1 Hf1 C5 136.5(3)
Cl2 Hf1 C5 88.9(3)
C4 Hf1 C5 33.6(4)
C2 Hf1 C5 55.7(4)
Cl1 Hf1 C6 131.4(3)
Cl2 Hf1 C6 122.1(3)
C4 Hf1 C6 54.9(4)
C2 Hf1 C6 32.8(4)
C5 Hf1 C6 34.0(4)
Cl1 Hf1 C3 82.1(3)
Cl2 Hf1 C3 111.5(3)
C4 Hf1 C3 34.8(4)
C2 Hf1 C3 32.1(4)
C5 Hf1 C3 57.3(4)
C6 Hf1 C3 55.1(4)
Cl1 Hf1 Cl3A 83.70(11)
Cl2 Hf1 Cl3A 138.78(11)
C4 Hf1 Cl3A 137.6(3)
C2 Hf1 Cl3A 83.2(3)
C5 Hf1 Cl3A 121.4(3)
C6 Hf1 Cl3A 88.8(3)
C3 Hf1 Cl3A 108.5(3)
Cl1 Hf1 Cl3 139.06(11)
Cl2 Hf1 Cl3 82.26(11)
C4 Hf1 Cl3 116.1(3)
C2 Hf1 Cl3 112.5(3)
C5 Hf1 Cl3 84.2(3)
C6 Hf1 Cl3 83.1(3)
C3 Hf1 Cl3 137.5(3)
Cl3A Hf1 Cl3 74.70(9)
Cl2A Hf1A Cl1A 90.94(13)
Cl2A Hf1A C4A 88.2(3)
Cl1A Hf1A C4A 97.1(4)
Cl2A Hf1A C5A 88.8(3)
Cl1A Hf1A C5A 131.1(3)
C4A Hf1A C5A 34.1(4)
Cl2A Hf1A C3A 119.1(3)
Cl1A Hf1A C3A 82.4(3)
C4A Hf1A C3A 34.2(4)
C5A Hf1A C3A 56.0(4)
Cl2A Hf1A C6A 119.3(3)
Cl1A Hf1A C6A 135.0(3)
C4A Hf1A C6A 55.5(4)
C5A Hf1A C6A 33.3(4)
C3A Hf1A C6A 54.6(4)
Cl2A Hf1A C2A 142.5(3)
Cl1A Hf1A C2A 102.4(3)
C4A Hf1A C2A 55.7(4)
C5A Hf1A C2A 56.1(4)
C3A Hf1A C2A 32.3(4)
C6A Hf1A C2A 33.6(4)
Cl2A Hf1A Cl3 135.01(11)
Cl1A Hf1A Cl3 82.54(12)
C4A Hf1A Cl3 136.7(3)
C5A Hf1A Cl3 128.2(3)
C3A Hf1A Cl3 104.2(3)
C6A Hf1A Cl3 94.9(3)
C2A Hf1A Cl3 81.9(3)
Cl2A Hf1A Cl3A 82.87(10)
Cl1A Hf1A Cl3A 140.36(11)
C4A Hf1A Cl3A 121.7(3)
C5A Hf1A Cl3A 88.0(3)
C3A Hf1A Cl3A 134.4(3)
C6A Hf1A Cl3A 79.9(3)
C2A Hf1A Cl3A 106.2(3)
Cl3 Hf1A Cl3A 74.98(8)

loop_
_geom_bond_atom_site_label_1
_geom_bond_atom_site_label_2
_geom_bond_distance
C1 C9 1.507(18)
C1 C8 1.533(17)
C1 C2 1.544(18)
C1A C2A 1.480(16)
C1A C9A 1.520(16)
C1A C8A 1.566(17)
C2 C3 1.384(18)
C2 C6 1.396(19)
C2 Hf1 2.466(12)
C2A C3A 1.385(17)
C2A C6A 1.443(17)
C2A Hf1A 2.504(12)
C3 C10 1.473(18)
C3 C4 1.495(18)
C3 Hf1 2.538(12)
C3A C4A 1.444(18)
C3A C10A 1.519(15)
C3A Hf1A 2.481(10)
C4 C5 1.424(17)
C4 C11 1.500(19)
C4 Hf1 2.457(12)
C4A C5A 1.432(18)
C4A C11A 1.517(17)
C4A Hf1A 2.432(12)
C5 C6 1.444(18)
C5 C12 1.457(18)
C5 Hf1 2.467(12)
C5A C6A 1.419(17)
C5A C12A 1.524(18)
C5A Hf1A 2.458(12)
C6 C7 1.475(17)
C6 Hf1 2.474(13)
C6A C7A 1.468(17)
C6A Hf1A 2.486(11)
C7 C8 1.309(18)
C7 C13 1.538(18)
C7A C8A 1.352(17)
C7A C13A 1.502(17)
C8 C14 1.531(19)
C8A C14A 1.480(18)
Cl1 Hf1 2.376(4)
Cl1A Hf1A 2.387(4)
Cl2 Hf1 2.384(3)
Cl2A Hf1A 2.382(3)
Cl3 Hf1A 2.558(3)
Cl3 Hf1 2.580(3)
Cl3A Hf1 2.570(3)
Cl3A Hf1A 2.575(3)

loop_
_geom_torsion_atom_site_label_1
_geom_torsion_atom_site_label_2
_geom_torsion_atom_site_label_3
_geom_torsion_atom_site_label_4
_geom_torsion
C9 C1 C2 C3 -49(2)
C8 C1 C2 C3 -167.7(15)
C9 C1 C2 C6 118.2(13)
C8 C1 C2 C6 -0.7(13)
C9 C1 C2 Hf1 -158.2(10)
C8 C1 C2 Hf1 82.9(11)
C9A C1A C2A C3A 44(2)
C8A C1A C2A C3A 165.1(17)
C9A C1A C2A C6A -119.8(11)
C8A C1A C2A C6A 1.2(12)
C9A C1A C2A Hf1A 157.7(9)
C8A C1A C2A Hf1A -81.2(11)
C6 C2 C3 C10 -174.6(14)
C1 C2 C3 C10 -8(3)
Hf1 C2 C3 C10 119.6(15)
C6 C2 C3 C4 2.9(14)
C1 C2 C3 C4 169.5(14)
Hf1 C2 C3 C4 -62.9(8)
C6 C2 C3 Hf1 65.8(9)
C1 C2 C3 Hf1 -127.6(16)
C6A C2A C3A C4A -1.7(14)
C1A C2A C3A C4A -165.9(16)
Hf1A C2A C3A C4A 63.2(8)
C6A C2A C3A C10A 173.1(11)
C1A C2A C3A C10A 9(3)
Hf1A C2A C3A C10A -122.0(13)
C6A C2A C3A Hf1A -64.9(8)
C1A C2A C3A Hf1A 131.0(19)
C2 C3 C4 C5 -1.9(13)
C10 C3 C4 C5 175.8(13)
Hf1 C3 C4 C5 -65.9(8)
C2 C3 C4 C11 -174.8(13)
C10 C3 C4 C11 3(2)
Hf1 C3 C4 C11 121.3(13)
C2 C3 C4 Hf1 64.0(8)
C10 C3 C4 Hf1 -118.3(13)
C2A C3A C4A C5A 1.7(14)
C10A C3A C4A C5A -173.3(11)
Hf1A C3A C4A C5A 67.3(8)
C2A C3A C4A C11A 176.4(13)
C10A C3A C4A C11A 1(2)
Hf1A C3A C4A C11A -118.0(14)
C2A C3A C4A Hf1A -65.6(9)
C10A C3A C4A Hf1A 119.4(12)
C3 C4 C5 C6 0.3(13)
C11 C4 C5 C6 173.0(12)
Hf1 C4 C5 C6 -66.8(8)
C3 C4 C5 C12 -175.4(11)
C11 C4 C5 C12 -3(2)
Hf1 C4 C5 C12 117.5(12)
C3 C4 C5 Hf1 67.1(9)
C11 C4 C5 Hf1 -120.2(13)
C3A C4A C5A C6A -1.0(13)
C11A C4A C5A C6A -175.7(12)
Hf1A C4A C5A C6A 66.8(8)
C3A C4A C5A C12A 177.4(12)
C11A C4A C5A C12A 3(2)
Hf1A C4A C5A C12A -114.8(12)
C3A C4A C5A Hf1A -67.8(8)
C11A C4A C5A Hf1A 117.5(13)
C3 C2 C6 C5 -2.9(15)
C1 C2 C6 C5 -173.1(10)
Hf1 C2 C6 C5 64.7(9)
C3 C2 C6 C7 170.5(11)
C1 C2 C6 C7 0.2(14)
Hf1 C2 C6 C7 -121.9(9)
C3 C2 C6 Hf1 -67.6(10)
C1 C2 C6 Hf1 122.2(9)
C4 C5 C6 C2 1.4(13)
C12 C5 C6 C2 176.9(12)
Hf1 C5 C6 C2 -65.1(9)
C4 C5 C6 C7 -168.2(16)
C12 C5 C6 C7 7(3)
Hf1 C5 C6 C7 125.3(18)
C4 C5 C6 Hf1 66.5(8)
C12 C5 C6 Hf1 -118.1(13)
C4A C5A C6A C2A 0.0(14)
C12A C5A C6A C2A -178.4(12)
Hf1A C5A C6A C2A 65.1(8)
C4A C5A C6A C7A 167.0(14)
C12A C5A C6A C7A -11(2)
Hf1A C5A C6A C7A -127.8(16)
C4A C5A C6A Hf1A -65.2(8)
C12A C5A C6A Hf1A 116.5(13)
C3A C2A C6A C5A 1.1(14)
C1A C2A C6A C5A 170.9(10)
Hf1A C2A C6A C5A -64.1(8)
C3A C2A C6A C7A -170.4(10)
C1A C2A C6A C7A -0.6(13)
Hf1A C2A C6A C7A 124.4(8)
C3A C2A C6A Hf1A 65.2(9)
C1A C2A C6A Hf1A -125.0(9)
C2 C6 C7 C8 0.5(14)
C5 C6 C7 C8 170.1(16)
Hf1 C6 C7 C8 -81.7(12)
C2 C6 C7 C13 -176.2(11)
C5 C6 C7 C13 -7(2)
Hf1 C6 C7 C13 101.6(13)
C5A C6A C7A C8A -167.5(15)
C2A C6A C7A C8A -0.3(13)
Hf1A C6A C7A C8A 83.1(12)
C5A C6A C7A C13A 8(2)
C2A C6A C7A C13A 174.7(11)
Hf1A C6A C7A C13A -101.9(12)
C6 C7 C8 C14 179.9(12)
C13 C7 C8 C14 -4(2)
C6 C7 C8 C1 -1.0(14)
C13 C7 C8 C1 175.4(11)
C9 C1 C8 C7 -116.5(13)
C2 C1 C8 C7 1.0(13)
C9 C1 C8 C14 62.7(16)
C2 C1 C8 C14 -179.7(11)
C6A C7A C8A C14A 174.6(12)
C13A C7A C8A C14A 0(2)
C6A C7A C8A C1A 1.1(13)
C13A C7A C8A C1A -173.6(11)
C2A C1A C8A C7A -1.4(13)
C9A C1A C8A C7A 119.4(11)
C2A C1A C8A C14A -175.6(11)
C9A C1A C8A C14A -54.8(15)
C5 C4 Hf1 Cl1 171.0(6)
C3 C4 Hf1 Cl1 53.9(7)
C11 C4 Hf1 Cl1 -66.9(13)
C5 C4 Hf1 Cl2 -98.1(7)
C3 C4 Hf1 Cl2 144.8(7)
C11 C4 Hf1 Cl2 24.0(13)
C5 C4 Hf1 C2 79.9(8)
C3 C4 Hf1 C2 -37.2(7)
C11 C4 Hf1 C2 -158.0(15)
C3 C4 Hf1 C5 -117.1(10)
C11 C4 Hf1 C5 122.1(16)
C5 C4 Hf1 C6 39.4(7)
C3 C4 Hf1 C6 -77.7(7)
C11 C4 Hf1 C6 161.5(15)
C5 C4 Hf1 C3 117.1(10)
C11 C4 Hf1 C3 -120.8(16)
C5 C4 Hf1 Cl3A 75.6(8)
C3 C4 Hf1 Cl3A -41.5(9)
C11 C4 Hf1 Cl3A -162.3(12)
C5 C4 Hf1 Cl3 -20.1(8)
C3 C4 Hf1 Cl3 -137.2(6)
C11 C4 Hf1 Cl3 102.0(13)
C3 C2 Hf1 Cl1 -59.9(8)
C6 C2 Hf1 Cl1 -179.0(7)
C1 C2 Hf1 Cl1 78.2(10)
C3 C2 Hf1 Cl2 43.4(10)
C6 C2 Hf1 Cl2 -75.7(8)
C1 C2 Hf1 Cl2 -178.5(8)
C3 C2 Hf1 C4 40.5(8)
C6 C2 Hf1 C4 -78.7(8)
C1 C2 Hf1 C4 178.6(12)
C3 C2 Hf1 C5 81.8(8)
C6 C2 Hf1 C5 -37.4(7)
C1 C2 Hf1 C5 -140.1(12)
C3 C2 Hf1 C6 119.2(11)
C1 C2 Hf1 C6 -102.7(13)
C6 C2 Hf1 C3 -119.2(11)
C1 C2 Hf1 C3 138.1(15)
C3 C2 Hf1 Cl3A -142.4(8)
C6 C2 Hf1 Cl3A 98.4(7)
C1 C2 Hf1 Cl3A -4.3(10)
C3 C2 Hf1 Cl3 147.3(7)
C6 C2 Hf1 Cl3 28.1(8)
C1 C2 Hf1 Cl3 -74.6(11)
C4 C5 Hf1 Cl1 -12.8(9)
C6 C5 Hf1 Cl1 99.0(7)
C12 C5 Hf1 Cl1 -134.4(9)
C4 C5 Hf1 Cl2 79.6(7)
C6 C5 Hf1 Cl2 -168.6(7)
C12 C5 Hf1 Cl2 -42.1(10)
C6 C5 Hf1 C4 111.8(10)
C12 C5 Hf1 C4 -121.6(13)
C4 C5 Hf1 C2 -75.7(7)
C6 C5 Hf1 C2 36.1(7)
C12 C5 Hf1 C2 162.6(12)
C4 C5 Hf1 C6 -111.8(10)
C12 C5 Hf1 C6 126.6(13)
C4 C5 Hf1 C3 -37.1(7)
C6 C5 Hf1 C3 74.7(7)
C12 C5 Hf1 C3 -158.7(12)
C4 C5 Hf1 Cl3A -130.0(6)
C6 C5 Hf1 Cl3A -18.2(8)
C12 C5 Hf1 Cl3A 108.4(10)
C4 C5 Hf1 Cl3 161.9(7)
C6 C5 Hf1 Cl3 -86.3(7)
C12 C5 Hf1 Cl3 40.3(10)
C2 C6 Hf1 Cl1 1.3(9)
C5 C6 Hf1 Cl1 -114.9(6)
C7 C6 Hf1 Cl1 102.6(10)
C2 C6 Hf1 Cl2 129.6(7)
C5 C6 Hf1 Cl2 13.5(8)
C7 C6 Hf1 Cl2 -129.1(10)
C2 C6 Hf1 C4 77.2(8)
C5 C6 Hf1 C4 -39.0(7)
C7 C6 Hf1 C4 178.5(12)
C5 C6 Hf1 C2 -116.2(10)
C7 C6 Hf1 C2 101.3(13)
C2 C6 Hf1 C5 116.2(10)
C7 C6 Hf1 C5 -142.5(14)
C2 C6 Hf1 C3 34.4(7)
C5 C6 Hf1 C3 -81.8(8)
C7 C6 Hf1 C3 135.7(12)
C2 C6 Hf1 Cl3A -79.3(7)
C5 C6 Hf1 Cl3A 164.6(7)
C7 C6 Hf1 Cl3A 22.0(10)
C2 C6 Hf1 Cl3 -154.0(7)
C5 C6 Hf1 Cl3 89.8(7)
C7 C6 Hf1 Cl3 -52.7(10)
C2 C3 Hf1 Cl1 120.3(8)
C10 C3 Hf1 Cl1 -7.9(11)
C4 C3 Hf1 Cl1 -127.5(7)
C2 C3 Hf1 Cl2 -150.2(7)
C10 C3 Hf1 Cl2 81.7(12)
C4 C3 Hf1 Cl2 -38.0(7)
C2 C3 Hf1 C4 -112.2(11)
C10 C3 Hf1 C4 119.7(14)
C10 C3 Hf1 C2 -128.2(15)
C4 C3 Hf1 C2 112.2(11)
C2 C3 Hf1 C5 -76.3(8)
C10 C3 Hf1 C5 155.5(13)
C4 C3 Hf1 C5 35.9(7)
C2 C3 Hf1 C6 -35.2(8)
C10 C3 Hf1 C6 -163.4(13)
C4 C3 Hf1 C6 76.9(7)
C2 C3 Hf1 Cl3A 39.7(8)
C10 C3 Hf1 Cl3A -88.5(12)
C4 C3 Hf1 Cl3A 151.9(6)
C2 C3 Hf1 Cl3 -47.7(9)
C10 C3 Hf1 Cl3 -175.8(9)
C4 C3 Hf1 Cl3 64.5(8)
Hf1A Cl3A Hf1 Cl1 140.41(13)
Hf1A Cl3A Hf1 Cl2 53.9(2)
Hf1A Cl3A Hf1 C4 -116.6(5)
Hf1A Cl3A Hf1 C2 -120.1(3)
Hf1A Cl3A Hf1 C5 -77.6(3)
Hf1A Cl3A Hf1 C6 -87.7(3)
Hf1A Cl3A Hf1 C3 -140.1(3)
Hf1A Cl3A Hf1 Cl3 -4.48(11)
Hf1A Cl3 Hf1 Cl1 -56.2(2)
Hf1A Cl3 Hf1 Cl2 -140.99(13)
Hf1A Cl3 Hf1 C4 140.4(3)
Hf1A Cl3 Hf1 C2 80.3(3)
Hf1A Cl3 Hf1 C5 129.4(3)
Hf1A Cl3 Hf1 C6 95.2(3)
Hf1A Cl3 Hf1 C3 105.4(5)
Hf1A Cl3 Hf1 Cl3A 4.52(11)
C5A C4A Hf1A Cl2A 90.5(6)
C3A C4A Hf1A Cl2A -155.8(7)
C11A C4A Hf1A Cl2A -32.4(11)
C5A C4A Hf1A Cl1A -178.7(6)
C3A C4A Hf1A Cl1A -65.1(7)
C11A C4A Hf1A Cl1A 58.3(11)
C3A C4A Hf1A C5A 113.7(10)
C11A C4A Hf1A C5A -122.9(14)
C5A C4A Hf1A C3A -113.7(10)
C11A C4A Hf1A C3A 123.4(15)
C5A C4A Hf1A C6A -37.5(7)
C3A C4A Hf1A C6A 76.1(8)
C11A C4A Hf1A C6A -160.5(13)
C5A C4A Hf1A C2A -78.6(7)
C3A C4A Hf1A C2A 35.1(7)
C11A C4A Hf1A C2A 158.5(13)
C5A C4A Hf1A Cl3 -92.1(7)
C3A C4A Hf1A Cl3 21.5(10)
C11A C4A Hf1A Cl3 144.9(9)
C5A C4A Hf1A Cl3A 10.1(8)
C3A C4A Hf1A Cl3A 123.7(7)
C11A C4A Hf1A Cl3A -112.8(11)
C6A C5A Hf1A Cl2A 157.4(7)
C4A C5A Hf1A Cl2A -88.5(7)
C12A C5A Hf1A Cl2A 32.5(9)
C6A C5A Hf1A Cl1A -112.4(7)
C4A C5A Hf1A Cl1A 1.6(8)
C12A C5A Hf1A Cl1A 122.7(9)
C6A C5A Hf1A C4A -114.0(10)
C12A C5A Hf1A C4A 121.0(13)
C6A C5A Hf1A C3A -75.7(8)
C4A C5A Hf1A C3A 38.4(7)
C12A C5A Hf1A C3A 159.4(12)
C4A C5A Hf1A C6A 114.0(10)
C12A C5A Hf1A C6A -124.9(13)
C6A C5A Hf1A C2A -36.5(7)
C4A C5A Hf1A C2A 77.5(7)
C12A C5A Hf1A C2A -161.5(11)
C6A C5A Hf1A Cl3 5.4(8)
C4A C5A Hf1A Cl3 119.5(6)
C12A C5A Hf1A Cl3 -119.5(9)
C6A C5A Hf1A Cl3A 74.5(7)
C4A C5A Hf1A Cl3A -171.4(7)
C12A C5A Hf1A Cl3A -50.4(9)
C2A C3A Hf1A Cl2A 145.0(7)
C4A C3A Hf1A Cl2A 27.9(9)
C10A C3A Hf1A Cl2A -90.3(11)
C2A C3A Hf1A Cl1A -128.1(7)
C4A C3A Hf1A Cl1A 114.7(8)
C10A C3A Hf1A Cl1A -3.5(10)
C2A C3A Hf1A C4A 117.1(11)
C10A C3A Hf1A C4A -118.3(14)
C2A C3A Hf1A C5A 78.9(8)
C4A C3A Hf1A C5A -38.2(7)
C10A C3A Hf1A C5A -156.5(12)
C2A C3A Hf1A C6A 38.0(7)
C4A C3A Hf1A C6A -79.1(8)
C10A C3A Hf1A C6A 162.7(13)
C4A C3A Hf1A C2A -117.1(11)
C10A C3A Hf1A C2A 124.6(14)
C2A C3A Hf1A Cl3 -47.9(8)
C4A C3A Hf1A Cl3 -165.0(7)
C10A C3A Hf1A Cl3 76.8(11)
C2A C3A Hf1A Cl3A 34.8(9)
C4A C3A Hf1A Cl3A -82.3(8)
C10A C3A Hf1A Cl3A 159.5(9)
C5A C6A Hf1A Cl2A -26.1(8)
C2A C6A Hf1A Cl2A -143.0(6)
C7A C6A Hf1A Cl2A 115.7(9)
C5A C6A Hf1A Cl1A 99.9(7)
C2A C6A Hf1A Cl1A -16.9(8)
C7A C6A Hf1A Cl1A -118.2(10)
C5A C6A Hf1A C4A 38.4(7)
C2A C6A Hf1A C4A -78.5(7)
C7A C6A Hf1A C4A -179.8(12)
C2A C6A Hf1A C5A -116.9(10)
C7A C6A Hf1A C5A 141.8(14)
C5A C6A Hf1A C3A 80.4(8)
C2A C6A Hf1A C3A -36.5(7)
C7A C6A Hf1A C3A -137.8(12)
C5A C6A Hf1A C2A 116.9(10)
C7A C6A Hf1A C2A -101.3(12)
C5A C6A Hf1A Cl3 -175.7(7)
C2A C6A Hf1A Cl3 67.4(6)
C7A C6A Hf1A Cl3 -33.9(10)
C5A C6A Hf1A Cl3A -101.9(7)
C2A C6A Hf1A Cl3A 141.2(7)
C7A C6A Hf1A Cl3A 39.9(10)
C3A C2A Hf1A Cl2A -55.3(9)
C6A C2A Hf1A Cl2A 59.6(8)
C1A C2A Hf1A Cl2A 160.6(8)
C3A C2A Hf1A Cl1A 52.9(8)
C6A C2A Hf1A Cl1A 167.8(6)
C1A C2A Hf1A Cl1A -91.2(10)
C3A C2A Hf1A C4A -37.2(8)
C6A C2A Hf1A C4A 77.7(7)
C1A C2A Hf1A C4A 178.7(13)
C3A C2A Hf1A C5A -78.6(8)
C6A C2A Hf1A C5A 36.2(7)
C1A C2A Hf1A C5A 137.3(12)
C6A C2A Hf1A C3A 114.9(10)
C1A C2A Hf1A C3A -144.1(15)
C3A C2A Hf1A C6A -114.9(10)
C1A C2A Hf1A C6A 101.0(12)
C3A C2A Hf1A Cl3 133.4(8)
C6A C2A Hf1A Cl3 -111.7(7)
C1A C2A Hf1A Cl3 -10.7(10)
C3A C2A Hf1A Cl3A -154.9(7)
C6A C2A Hf1A Cl3A -40.0(7)
C1A C2A Hf1A Cl3A 61.1(11)
Hf1 Cl3 Hf1A Cl2A -67.74(19)
Hf1 Cl3 Hf1A Cl1A -151.56(13)
Hf1 Cl3 Hf1A C4A 116.0(5)
Hf1 Cl3 Hf1A C5A 70.7(4)
Hf1 Cl3 Hf1A C3A 128.3(3)
Hf1 Cl3 Hf1A C6A 73.7(3)
Hf1 Cl3 Hf1A C2A 104.7(3)
Hf1 Cl3 Hf1A Cl3A -4.50(11)
Hf1 Cl3A Hf1A Cl2A 145.01(13)
Hf1 Cl3A Hf1A Cl1A 62.2(2)
Hf1 Cl3A Hf1A C4A -131.6(3)
Hf1 Cl3A Hf1A C5A -126.0(3)
Hf1 Cl3A Hf1A C3A -90.8(4)
Hf1 Cl3A Hf1A C6A -93.4(3)
Hf1 Cl3A Hf1A C2A -72.2(3)
Hf1 Cl3A Hf1A Cl3 4.52(11)
